data_7157253
loop_
_publ_author_name
'Das, Arup Jyoti'
'Borgohain, Hemi'
'Sarma, Bipul'
'Das, Sajal Kumar'

_publ_section_title
;
 Switching of regioselectivity in base-mediated diastereoselective
 annulation of 2,3-epoxy tosylates and their N-tosylaziridine analogs with
 2-mercaptobenzimidazole.
;
_journal_issue 3
_journal_name_full 'Organic &amp; biomolecular chemistry'
_journal_page_first 441
_journal_page_last 449
_journal_paper_doi 10.1039/c9ob02454a
_journal_volume 18
_journal_year 2020
_chemical_formula_sum 'C23 H21 N3 O2 S2'
_chemical_formula_weight 435.55
_chemical_properties_physical Hygroscopic
_space_group_crystal_system monoclinic
_space_group_IT_number 14
_space_group_name_Hall '-P 2ybc'
_space_group_name_H-M_alt 'P 1 21/c 1'
_atom_sites_solution_hydrogens geom
_audit_creation_method SHELXL-2014/7
_audit_update_record
;
2019-10-29 deposited with the CCDC.	2019-12-12 downloaded from the CCDC.
;
_cell_angle_alpha 90
_cell_angle_beta 101.12(3)
_cell_angle_gamma 90
_cell_formula_units_Z 4
_cell_length_a 12.881(3)
_cell_length_b 19.724(4)
_cell_length_c 9.3055(19)
_cell_measurement_reflns_used 3801
_cell_measurement_temperature 100(2)
_cell_measurement_theta_max 18.43
_cell_measurement_theta_min 2.46
_cell_volume 2319.8(9)
_computing_cell_refinement 'Bruker SAINT'
_computing_data_collection 'Bruker APEX2'
_computing_data_reduction 'Bruker SAINT'
_computing_molecular_graphics 'Bruker SHELXTL'
_computing_publication_material 'Bruker SHELXTL'
_computing_structure_refinement 'SHELXL-2014/7 (Sheldrick, 2014)'
_computing_structure_solution 'SHELXS-97 (Sheldrick 2008)'
_diffrn_ambient_temperature 100(2)
_diffrn_measured_fraction_theta_full 0.977
_diffrn_measured_fraction_theta_max 0.974
_diffrn_measurement_device_type 'Bruker APEX-II CCD'
_diffrn_measurement_method '\f and \w scans'
_diffrn_radiation_type MoK\a
_diffrn_radiation_wavelength 0.71073
_diffrn_reflns_av_R_equivalents 0.1010
_diffrn_reflns_av_unetI/netI 0.0654
_diffrn_reflns_Laue_measured_fraction_full 0.977
_diffrn_reflns_Laue_measured_fraction_max 0.974
_diffrn_reflns_limit_h_max 17
_diffrn_reflns_limit_h_min -17
_diffrn_reflns_limit_k_max 26
_diffrn_reflns_limit_k_min -26
_diffrn_reflns_limit_l_max 12
_diffrn_reflns_limit_l_min -12
_diffrn_reflns_number 72807
_diffrn_reflns_point_group_measured_fraction_full 0.977
_diffrn_reflns_point_group_measured_fraction_max 0.974
_diffrn_reflns_theta_full 25.242
_diffrn_reflns_theta_max 28.310
_diffrn_reflns_theta_min 1.611
_exptl_absorpt_coefficient_mu 0.252
_exptl_absorpt_correction_T_max 0.991
_exptl_absorpt_correction_T_min 0.982
_exptl_absorpt_correction_type multi-scan
_exptl_absorpt_process_details SADABS
_exptl_crystal_colour colourless
_exptl_crystal_density_diffrn 1.230
_exptl_crystal_description needle
_exptl_crystal_F_000 888
_exptl_crystal_recrystallization_method 'Re-crystallisation from solvent: Ehtylacetate'
_exptl_crystal_size_max 0.390
_exptl_crystal_size_mid 0.040
_exptl_crystal_size_min 0.020
_refine_diff_density_max 0.440
_refine_diff_density_min -0.384
_refine_diff_density_rms 0.049
_refine_ls_extinction_method none
_refine_ls_goodness_of_fit_ref 1.087
_refine_ls_hydrogen_treatment constr
_refine_ls_matrix_type full
_refine_ls_number_parameters 309
_refine_ls_number_reflns 5621
_refine_ls_number_restraints 0
_refine_ls_restrained_S_all 1.087
_refine_ls_R_factor_all 0.1951
_refine_ls_R_factor_gt 0.0974
_refine_ls_shift/su_max 0.001
_refine_ls_shift/su_mean 0.000
_refine_ls_structure_factor_coef Fsqd
_refine_ls_weighting_details 'w=1/[\s^2^(Fo^2^)] where P=(Fo^2^+2Fc^2^)/3'
_refine_ls_weighting_scheme calc
_refine_ls_wR_factor_gt 0.1191
_refine_ls_wR_factor_ref 0.1267
_reflns_Friedel_coverage 0.000
_reflns_number_gt 2698
_reflns_number_total 5621
_reflns_threshold_expression 'I > 2\s(I)'
_cod_data_source_file c9ob02454a2.cif
_cod_data_source_block newp21c
_cod_depositor_comments 'Adding full bibliography for 7157250--7157253.cif.'
_cod_original_cell_volume 2319.7(8)
_cod_original_sg_symbol_H-M 'P 21/c'
_cod_database_code 7157253
_shelx_shelxl_version_number 2014/7
_shelx_space_group_comment
;
The symmetry employed for this shelxl refinement is uniquely defined
by the following loop, which should always be used as a source of
symmetry information in preference to the above space-group names.
They are only intended as comments.
;
_shelx_estimated_absorpt_t_min 0.908
_shelx_estimated_absorpt_t_max 0.995
_exptl_absorpt_special_details SADABS

loop_
_space_group_symop_operation_xyz
'x, y, z'
'-x, y+1/2, -z+1/2'
'-x, -y, -z'
'x, -y-1/2, z-1/2'

loop_
_atom_site_label
_atom_site_type_symbol
_atom_site_fract_x
_atom_site_fract_y
_atom_site_fract_z
_atom_site_U_iso_or_equiv
_atom_site_adp_type
_atom_site_occupancy
_atom_site_site_symmetry_order
_atom_site_calc_flag
_atom_site_refinement_flags_posn
_atom_site_refinement_flags_adp
_atom_site_refinement_flags_occupancy
_atom_site_disorder_assembly
_atom_site_disorder_group
S1 S 0.33368(7) 0.22838(4) 1.09118(11) 0.0796(3) Uani 1 1 d . . . . .
S2 S 0.28152(9) 0.48440(6) 0.88290(17) 0.1144(5) Uani 1 1 d . . . . .
N1 N 0.4854(2) 0.17399(13) 0.9686(3) 0.0662(8) Uani 1 1 d . . . . .
N2 N 0.4908(2) 0.28745(13) 0.9734(3) 0.0693(8) Uani 1 1 d . . . . .
C7 C 0.4429(2) 0.23012(18) 1.0072(3) 0.0603(8) Uani 1 1 d . . . . .
C1 C 0.5716(3) 0.26699(19) 0.9020(4) 0.0710(10) Uani 1 1 d . . . . .
C10 C 0.2994(3) 0.31789(15) 1.1055(3) 0.0702(10) Uani 1 1 d . . . . .
H10 H 0.3332 0.3342 1.2027 0.084 Uiso 1 1 calc R U . . .
C6 C 0.5664(3) 0.19667(19) 0.9021(4) 0.0669(9) Uani 1 1 d . . . . .
C9 C 0.3387(2) 0.36167(14) 0.9896(4) 0.0577(9) Uani 1 1 d . . . . .
H9 H 0.3024 0.3475 0.8918 0.069 Uiso 1 1 calc R U . A 2
C17 C 0.1541(3) 0.46409(16) 0.7955(4) 0.0716(11) Uani 1 1 d . . . . .
C8 C 0.4575(2) 0.35709(16) 0.9983(4) 0.0844(11) Uani 1 1 d . . . . .
H8A H 0.4777 0.3869 0.9256 0.101 Uiso 1 1 calc R U . . .
H8B H 0.4936 0.3723 1.0941 0.101 Uiso 1 1 calc R U . . .
C11 C 0.1794(4) 0.31979(17) 1.0950(5) 0.0772(11) Uani 1 1 d . . . . .
C2 C 0.6433(3) 0.3033(2) 0.8416(5) 0.1070(15) Uani 1 1 d . . . . .
H2 H 0.6462 0.3504 0.8449 0.128 Uiso 1 1 calc R U . B 2
O1A O 0.3651(6) 0.4835(3) 0.8219(8) 0.088(2) Uani 0.5 1 d . . P C 1
O1B O 0.3269(6) 0.4561(4) 0.7290(8) 0.126(3) Uani 0.5 1 d . . P C 2
O2A O 0.2760(9) 0.5488(5) 0.9872(9) 0.090(3) Uani 0.5 1 d . . P C 1
O2B O 0.2831(11) 0.5507(6) 0.8976(11) 0.131(5) Uani 0.5 1 d . . P C 2
C5 C 0.6383(3) 0.1592(2) 0.8363(4) 0.0871(12) Uani 1 1 d . . . D 2
H5 H 0.6383 0.1121 0.8357 0.105 Uiso 1 1 calc R U . D 2
C4 C 0.7081(3) 0.1960(3) 0.7734(5) 0.1067(14) Uani 1 1 d . . . D 2
H4 H 0.7554 0.1727 0.7274 0.128 Uiso 1 1 calc R U . D 2
C16 C 0.1138(4) 0.2966(2) 0.9704(6) 0.1077(14) Uani 1 1 d . . . E 2
H16 H 0.1434 0.2794 0.8944 0.129 Uiso 1 1 calc R U . E 2
C3 C 0.7113(3) 0.2651(3) 0.7751(5) 0.1188(16) Uani 1 1 d . . . D 2
H3 H 0.7605 0.2872 0.7305 0.143 Uiso 1 1 calc R U . D 2
C12 C 0.1361(5) 0.3456(3) 1.2043(6) 0.154(2) Uani 1 1 d . . . E 2
H12 H 0.1798 0.3626 1.2879 0.184 Uiso 1 1 calc R U . E 2
C15 C 0.0030(4) 0.2983(2) 0.9551(7) 0.1381(19) Uani 1 1 d . . . E 2
H15 H -0.0424 0.2841 0.8703 0.166 Uiso 1 1 calc R U . E 2
C18 C 0.0714(4) 0.4838(3) 0.8498(5) 0.1294(18) Uani 1 1 d . . . F 2
H18 H 0.0815 0.5085 0.9365 0.155 Uiso 1 1 calc R U . F 2
C14 C -0.0314(7) 0.3214(4) 1.0698(11) 0.200(4) Uani 1 1 d . . . E 2
H14 H -0.1043 0.3190 1.0625 0.240 Uiso 1 1 calc R U . E 2
C13 C 0.0203(8) 0.3473(4) 1.1930(8) 0.188(4) Uani 1 1 d . . . E 2
H13 H -0.0126 0.3649 1.2655 0.226 Uiso 1 1 calc R U . E 2
N3 N 0.31070(18) 0.43185(12) 1.0141(3) 0.0786(9) Uani 1 1 d . . . G 2
H3A H 0.3099 0.4452 1.1019 0.094 Uiso 1 1 calc R U . G 2
C19 C -0.0291(5) 0.4681(4) 0.7789(8) 0.163(3) Uani 1 1 d . . . F 2
H19 H -0.0778 0.4861 0.8303 0.196 Uiso 1 1 calc R U . F 2
C20B C -0.0270(8) 0.4250(6) 0.6303(14) 0.078(4) Uani 0.5 1 d . . P H 2
C21 C 0.1400(7) 0.4292(4) 0.6742(7) 0.174(3) Uani 1 1 d . . . H 2
H21 H 0.1982 0.4148 0.6368 0.209 Uiso 1 1 calc R U . H 2
C22A C -0.1910(8) 0.4283(8) 0.6180(16) 0.168(5) Uani 0.5 1 d . . P F 1
H22A H -0.2271 0.4709 0.5977 0.252 Uiso 0.5 1 calc R U P F 1
H22B H -0.2220 0.4033 0.6875 0.252 Uiso 0.5 1 calc R U P F 1
H22C H -0.1974 0.4027 0.5290 0.252 Uiso 0.5 1 calc R U P F 1
C22B C -0.1279(9) 0.4061(7) 0.5395(13) 0.132(4) Uani 0.5 1 d . . P H 2
H22D H -0.1342 0.4267 0.4448 0.197 Uiso 0.5 1 calc R U P H 2
H22E H -0.1845 0.4215 0.5849 0.197 Uiso 0.5 1 calc R U P H 2
H22F H -0.1315 0.3577 0.5290 0.197 Uiso 0.5 1 calc R U P H 2
C23 C 0.0442(10) 0.4143(4) 0.6047(9) 0.211(5) Uani 1 1 d . . . H 2
H23 H 0.0411 0.3900 0.5182 0.253 Uiso 1 1 calc R U . H 2
C20A C -0.0706(10) 0.4416(6) 0.6830(16) 0.096(4) Uani 0.5 1 d . . P . .

loop_
_atom_site_aniso_label
_atom_site_aniso_U_11
_atom_site_aniso_U_22
_atom_site_aniso_U_33
_atom_site_aniso_U_23
_atom_site_aniso_U_13
_atom_site_aniso_U_12
S1 0.0866(7) 0.0572(6) 0.0954(7) 0.0127(5) 0.0188(6) 0.0160(5)
S2 0.0782(8) 0.0613(7) 0.2147(15) 0.0450(9) 0.0559(9) 0.0152(6)
N1 0.0615(19) 0.0574(19) 0.074(2) -0.0070(15) -0.0023(16) 0.0157(15)
N2 0.0504(17) 0.0483(19) 0.100(2) -0.0101(16) -0.0074(16) 0.0026(14)
C7 0.050(2) 0.058(2) 0.065(2) -0.002(2) -0.0073(17) 0.0083(19)
C1 0.045(2) 0.064(3) 0.098(3) -0.006(2) 0.000(2) 0.008(2)
C10 0.095(3) 0.060(2) 0.049(2) 0.0013(18) -0.002(2) 0.021(2)
C6 0.054(2) 0.065(3) 0.072(3) -0.005(2) -0.015(2) 0.012(2)
C9 0.047(2) 0.0441(19) 0.076(2) -0.0014(18) -0.0030(18) 0.0072(15)
C17 0.119(4) 0.053(2) 0.048(2) 0.0026(18) 0.030(2) 0.013(2)
C8 0.053(2) 0.054(2) 0.137(3) -0.012(2) -0.004(2) 0.0056(17)
C11 0.110(4) 0.055(2) 0.079(3) 0.013(2) 0.049(3) 0.024(2)
C2 0.056(3) 0.081(3) 0.181(5) 0.011(3) 0.015(3) 0.004(2)
O1A 0.086(5) 0.072(4) 0.119(6) 0.034(4) 0.053(5) 0.005(3)
O1B 0.115(7) 0.162(8) 0.125(6) 0.044(5) 0.080(6) 0.057(5)
O2A 0.086(4) 0.020(3) 0.153(8) 0.003(5) -0.005(6) 0.009(3)
O2B 0.132(6) 0.050(5) 0.201(12) 0.048(8) 0.007(9) -0.013(4)
C5 0.066(3) 0.083(3) 0.105(3) -0.011(2) -0.001(2) 0.025(2)
C4 0.067(3) 0.112(4) 0.141(4) -0.005(3) 0.018(3) 0.022(3)
C16 0.074(3) 0.112(4) 0.144(4) -0.007(3) 0.038(3) 0.004(3)
C3 0.059(3) 0.110(4) 0.190(5) 0.015(4) 0.029(3) 0.007(3)
C12 0.219(6) 0.135(4) 0.137(4) 0.035(4) 0.109(5) 0.044(4)
C15 0.090(4) 0.112(4) 0.215(7) 0.013(4) 0.037(4) -0.006(3)
C18 0.069(3) 0.225(5) 0.093(3) -0.062(3) 0.012(3) 0.017(3)
C14 0.237(9) 0.126(6) 0.304(11) 0.019(7) 0.222(10) 0.013(5)
C13 0.249(10) 0.164(7) 0.205(8) 0.015(5) 0.178(8) 0.055(6)
N3 0.0666(19) 0.0480(17) 0.117(2) -0.0051(17) 0.0071(17) 0.0120(14)
C19 0.097(5) 0.262(8) 0.117(5) 0.003(5) -0.013(4) -0.011(5)
C20B 0.025(5) 0.125(9) 0.084(8) -0.053(6) 0.006(5) -0.002(5)
C21 0.242(10) 0.181(6) 0.100(5) -0.013(5) 0.034(5) 0.059(6)
C22A 0.099(10) 0.172(12) 0.197(15) 0.008(11) -0.059(9) -0.034(8)
C22B 0.116(10) 0.160(11) 0.108(9) -0.002(8) -0.007(8) -0.022(9)
C23 0.306(15) 0.205(8) 0.092(6) -0.033(5) -0.036(8) 0.017(10)
C20A 0.096(11) 0.097(8) 0.083(10) 0.028(7) -0.009(8) 0.030(7)

loop_
_atom_type_symbol
_atom_type_description
_atom_type_scat_dispersion_real
_atom_type_scat_dispersion_imag
_atom_type_scat_source
C C 0.0033 0.0016 'International Tables Vol C Tables 4.2.6.8 and 6.1.1.4'
H H 0.0000 0.0000 'International Tables Vol C Tables 4.2.6.8 and 6.1.1.4'
N N 0.0061 0.0033 'International Tables Vol C Tables 4.2.6.8 and 6.1.1.4'
O O 0.0106 0.0060 'International Tables Vol C Tables 4.2.6.8 and 6.1.1.4'
S S 0.1246 0.1234 'International Tables Vol C Tables 4.2.6.8 and 6.1.1.4'

loop_
_geom_angle_atom_site_label_1
_geom_angle_atom_site_label_2
_geom_angle_atom_site_label_3
_geom_angle
C7 S1 C10 103.95(17)
O2B S2 N3 124.9(5)
O1A S2 O2A 114.1(5)
O1A S2 C17 125.2(3)
O2B S2 C17 105.9(6)
N3 S2 C17 105.78(15)
O2A S2 C17 108.5(4)
O2B S2 O1B 113.8(5)
N3 S2 O1B 110.8(3)
C17 S2 O1B 88.7(3)
C7 N1 C6 103.8(3)
C7 N2 C1 106.5(3)
C7 N2 C8 125.7(3)
C1 N2 C8 127.7(3)
N1 C7 N2 114.1(3)
N1 C7 S1 121.4(3)
N2 C7 S1 124.5(3)
C2 C1 N2 131.8(4)
C2 C1 C6 123.9(4)
N2 C1 C6 104.3(3)
C9 C10 C11 113.9(2)
C9 C10 S1 111.9(2)
C11 C10 S1 105.9(2)
C1 C6 N1 111.3(3)
C1 C6 C5 119.0(4)
N1 C6 C5 129.6(4)
N3 C9 C8 109.0(2)
N3 C9 C10 107.3(2)
C8 C9 C10 113.1(3)
C18 C17 C21 119.9(5)
C18 C17 S2 120.8(4)
C21 C17 S2 119.3(5)
N2 C8 C9 111.7(2)
C12 C11 C16 119.0(5)
C12 C11 C10 121.3(5)
C16 C11 C10 119.6(3)
C1 C2 C3 115.6(4)
C4 C5 C6 116.6(4)
C5 C4 C3 123.0(4)
C15 C16 C11 121.6(5)
C4 C3 C2 121.8(4)
C11 C12 C13 120.9(6)
C14 C15 C16 114.9(7)
C17 C18 C19 120.3(5)
C15 C14 C13 130.6(10)
C14 C13 C12 112.9(7)
C9 N3 S2 121.8(2)
C20A C19 C18 141.0(11)
C23 C20B C22B 123.9(13)
C23 C21 C17 120.3(8)
C20B C23 C21 130.2(13)
C20B C23 C20A 11.0(9)
C21 C23 C20A 119.2(9)
C19 C20A C23 99.2(11)

loop_
_geom_bond_atom_site_label_1
_geom_bond_atom_site_label_2
_geom_bond_distance
S1 C7 1.737(3)
S1 C10 1.831(3)
S2 O1A 1.310(7)
S2 O2B 1.314(12)
S2 N3 1.590(3)
S2 O2A 1.609(10)
S2 C17 1.733(4)
S2 O1B 1.740(7)
N1 C7 1.315(3)
N1 C6 1.386(4)
N2 C7 1.354(4)
N2 C1 1.397(4)
N2 C8 1.471(4)
C1 C2 1.373(4)
C1 C6 1.389(4)
C10 C9 1.541(4)
C10 C11 1.531(4)
C6 C5 1.414(4)
C9 N3 1.459(3)
C9 C8 1.519(4)
C17 C18 1.322(4)
C17 C21 1.305(6)
C11 C12 1.351(5)
C11 C16 1.375(5)
C2 C3 1.388(5)
C5 C4 1.371(5)
C4 C3 1.364(5)
C16 C15 1.407(5)
C12 C13 1.475(9)
C15 C14 1.314(7)
C18 C19 1.370(6)
C14 C13 1.314(10)
C19 C20A 1.082(13)
C20B C23 1.014(10)
C20B C22B 1.454(16)
C21 C23 1.311(9)
C22A C20A 1.574(17)
C23 C20A 1.851(14)
